data_4028126
loop_
_publ_author_name
'Xu Liu'
'Ning Zhang'
'Jiming Yang'
'Yongjiu Liang'
'Rui Zhang'
'Dewen Dong'

_publ_section_title
;
 Hydrogen Bond-Assisted 6\p-Azaelectrocyclization of Penta-2,4-dienamides:
 Synthesis of Dihydropyridin-2(3H)-ones
;
_journal_name_full 'Journal of Organic Chemistry'
_journal_page_first 3323
_journal_page_last 3328
_journal_paper_doi 10.1021/jo4001959
_journal_volume 78
_journal_year 2013
_chemical_formula_moiety 'C20 H18 Cl N O3'
_chemical_formula_sum 'C20 H18 Cl N O3'
_chemical_formula_weight 355.80
_chemical_melting_point 392(2)
_chemical_name_systematic
; 
 ? 
;
_space_group_IT_number 14
_symmetry_cell_setting monoclinic
_symmetry_space_group_name_Hall '-P 2ybc'
_symmetry_space_group_name_H-M 'P 1 21/c 1'
_atom_sites_solution_hydrogens geom
_atom_sites_solution_primary direct
_atom_sites_solution_secondary difmap
_audit_creation_method SHELXL-97
_cell_angle_alpha 90.00
_cell_angle_beta 98.462(5)
_cell_angle_gamma 90.00
_cell_formula_units_Z 4
_cell_length_a 12.269(4)
_cell_length_b 12.814(4)
_cell_length_c 11.380(3)
_cell_measurement_reflns_used 6670
_cell_measurement_temperature 293(2)
_cell_measurement_theta_max 25
_cell_measurement_theta_min 2.28
_cell_volume 1769.6(9)
_computing_cell_refinement 'SMART(Bruker, 1998)'
_computing_data_collection 'SMART(Bruker, 1998)'
_computing_data_reduction SAINT
_computing_molecular_graphics 'SHELXTL (Bruker, 1998)'
_computing_publication_material SHELXTL
_computing_structure_refinement 'SHELXL-97 (Sheldrick, 1997)'
_computing_structure_solution 'SHELXS-97 (Sheldrick, 1990)'
_diffrn_ambient_temperature 293(2)
_diffrn_measured_fraction_theta_full 0.992
_diffrn_measured_fraction_theta_max 0.992
_diffrn_radiation_monochromator graphite
_diffrn_radiation_source 'fine-focus sealed tube'
_diffrn_radiation_type MoK\a
_diffrn_radiation_wavelength 0.71073
_diffrn_reflns_av_R_equivalents 0.0797
_diffrn_reflns_av_sigmaI/netI 0.0927
_diffrn_reflns_limit_h_max 14
_diffrn_reflns_limit_h_min -14
_diffrn_reflns_limit_k_max 15
_diffrn_reflns_limit_k_min -13
_diffrn_reflns_limit_l_max 13
_diffrn_reflns_limit_l_min -13
_diffrn_reflns_number 9823
_diffrn_reflns_theta_full 25.05
_diffrn_reflns_theta_max 25.05
_diffrn_reflns_theta_min 1.68
_exptl_absorpt_coefficient_mu 0.234
_exptl_absorpt_correction_T_max 0.760
_exptl_absorpt_correction_T_min 0.704
_exptl_absorpt_correction_type empirical
_exptl_absorpt_process_details '(SADABS; Bruker, 1998)'
_exptl_crystal_colour 'light blue'
_exptl_crystal_density_diffrn 1.335
_exptl_crystal_density_meas ?
_exptl_crystal_description Block
_exptl_crystal_F_000 744
_exptl_crystal_size_max 0.35
_exptl_crystal_size_mid 0.29
_exptl_crystal_size_min 0.28
_refine_diff_density_max 0.419
_refine_diff_density_min -0.429
_refine_diff_density_rms 0.061
_refine_ls_extinction_method none
_refine_ls_goodness_of_fit_ref 1.000
_refine_ls_hydrogen_treatment constr
_refine_ls_matrix_type full
_refine_ls_number_parameters 226
_refine_ls_number_reflns 3109
_refine_ls_number_restraints 0
_refine_ls_restrained_S_all 1.000
_refine_ls_R_factor_all 0.2018
_refine_ls_R_factor_gt 0.0909
_refine_ls_shift/su_max 0.075
_refine_ls_shift/su_mean 0.009
_refine_ls_structure_factor_coef Fsqd
_refine_ls_weighting_details 'calc w=1/[\s^2^(Fo^2^)+(0.1630P)^2^+0.0000P] where P=(Fo^2^+2Fc^2^)/3'
_refine_ls_weighting_scheme calc
_refine_ls_wR_factor_gt 0.2448
_refine_ls_wR_factor_ref 0.3123
_reflns_number_gt 1267
_reflns_number_total 3109
_reflns_threshold_expression >2sigma(I)
_cod_data_source_file jo4001959_si_001.cif
_cod_data_source_block lx005
_cod_depositor_comments
;
The following automatic conversions were performed:

'_exptl_crystal_density_meas' value 'none' was changed to '?' - the
value is perceived as not measured.

Automatic conversion script
Id: cif_fix_values 3008 2015-01-20 13:52:24Z robertas 
;
_cod_original_cell_volume 1769.7(9)
_cod_original_sg_symbol_H-M 'P 21/c'
_cod_database_code 4028126

loop_
_symmetry_equiv_pos_as_xyz
'x, y, z'
'-x, y+1/2, -z+1/2'
'-x, -y, -z'
'x, -y-1/2, z-1/2'

loop_
_atom_site_label
_atom_site_type_symbol
_atom_site_fract_x
_atom_site_fract_y
_atom_site_fract_z
_atom_site_U_iso_or_equiv
_atom_site_adp_type
_atom_site_occupancy
_atom_site_symmetry_multiplicity
_atom_site_calc_flag
_atom_site_refinement_flags
Cl1 Cl 0.16280(19) 0.07377(17) 0.68167(19) 0.1095(9) Uani 1 1 d .
O2 O 0.4280(4) 0.0508(3) 0.7054(4) 0.0890(15) Uani 1 1 d .
O1 O 0.5693(4) 0.1154(3) 0.8683(4) 0.0884(15) Uani 1 1 d .
H1 H 0.5278 0.0731 0.8307 0.133 Uiso 1 1 calc R
O3 O -0.1333(5) 0.3578(4) 0.4785(5) 0.1065(18) Uani 1 1 d .
N1 N 0.3451(5) 0.1590(4) 0.5641(5) 0.0783(17) Uani 1 1 d .
C4 C 0.4684(7) 0.3270(5) 0.6567(8) 0.089(2) Uani 1 1 d .
H4 H 0.5128 0.3824 0.6873 0.106 Uiso 1 1 calc R
C15 C 0.1622(7) 0.3446(5) 0.5919(5) 0.0729(19) Uani 1 1 d .
H15 H 0.2124 0.3650 0.6572 0.087 Uiso 1 1 calc R
C7 C 0.4170(6) 0.1403(4) 0.6646(6) 0.0706(19) Uani 1 1 d .
C3 C 0.4819(5) 0.2265(5) 0.7172(7) 0.0698(18) Uani 1 1 d .
C16 C 0.0528(7) 0.3694(5) 0.5890(6) 0.076(2) Uani 1 1 d .
H16 H 0.0295 0.4055 0.6516 0.092 Uiso 1 1 calc R
C17 C -0.0225(8) 0.3397(5) 0.4913(7) 0.083(2) Uani 1 1 d .
C2 C 0.5551(6) 0.2095(5) 0.8164(8) 0.080(2) Uani 1 1 d .
C8 C 0.2864(6) 0.0727(5) 0.5049(7) 0.082(2) Uani 1 1 d .
C14 C 0.2000(7) 0.2903(4) 0.5011(6) 0.073(2) Uani 1 1 d .
C9 C 0.1990(8) 0.0307(5) 0.5512(6) 0.088(2) Uani 1 1 d .
C13 C 0.3379(9) 0.0364(5) 0.3936(6) 0.123(4) Uani 1 1 d .
H13 H 0.4023 0.0589 0.3675 0.148 Uiso 1 1 calc R
C5 C 0.3967(7) 0.3429(5) 0.5611(8) 0.091(2) Uani 1 1 d .
H5 H 0.3924 0.4091 0.5271 0.109 Uiso 1 1 calc R
C6 C 0.3225(7) 0.2607(5) 0.5048(6) 0.082(2) Uani 1 1 d .
H6 H 0.3363 0.2532 0.4226 0.098 Uiso 1 1 calc R
C19 C 0.1222(9) 0.2619(5) 0.4039(6) 0.095(3) Uani 1 1 d .
H19 H 0.1452 0.2260 0.3409 0.114 Uiso 1 1 calc R
C20 C -0.1760(7) 0.4100(6) 0.5711(8) 0.110(3) Uani 1 1 d .
H20A H -0.2544 0.4175 0.5505 0.166 Uiso 1 1 calc R
H20B H -0.1427 0.4777 0.5826 0.166 Uiso 1 1 calc R
H20C H -0.1599 0.3703 0.6430 0.166 Uiso 1 1 calc R
C1 C 0.6282(6) 0.2895(6) 0.8871(9) 0.121(3) Uani 1 1 d .
H1A H 0.6714 0.2561 0.9538 0.182 Uiso 1 1 calc R
H1B H 0.5832 0.3427 0.9150 0.182 Uiso 1 1 calc R
H1C H 0.6762 0.3204 0.8375 0.182 Uiso 1 1 calc R
C18 C 0.0129(9) 0.2858(6) 0.3994(6) 0.098(3) Uani 1 1 d .
H18 H -0.0374 0.2655 0.3342 0.118 Uiso 1 1 calc R
C11 C 0.1697(9) -0.0853(6) 0.3864(9) 0.110(3) Uani 1 1 d .
H11 H 0.1310 -0.1385 0.3428 0.132 Uiso 1 1 calc R
C10 C 0.1360(8) -0.0539(6) 0.4912(9) 0.114(3) Uani 1 1 d .
H10 H 0.0772 -0.0849 0.5209 0.137 Uiso 1 1 calc R
C12 C 0.2606(11) -0.0399(9) 0.3427(9) 0.134(4) Uani 1 1 d .
H12 H 0.2719 -0.0637 0.2682 0.160 Uiso 1 1 calc R

loop_
_atom_site_aniso_label
_atom_site_aniso_U_11
_atom_site_aniso_U_22
_atom_site_aniso_U_33
_atom_site_aniso_U_23
_atom_site_aniso_U_13
_atom_site_aniso_U_12
Cl1 0.136(2) 0.0920(15) 0.1088(17) 0.0022(12) 0.0471(14) -0.0111(12)
O2 0.114(4) 0.040(2) 0.107(4) 0.002(2) -0.008(3) -0.003(2)
O1 0.080(3) 0.062(3) 0.120(4) -0.007(3) 0.001(3) 0.005(2)
O3 0.119(5) 0.078(4) 0.113(4) -0.013(3) -0.017(4) 0.013(3)
N1 0.113(5) 0.038(3) 0.084(4) -0.004(3) 0.014(4) 0.001(3)
C4 0.089(6) 0.039(4) 0.148(8) -0.003(4) 0.048(6) -0.005(3)
C15 0.110(6) 0.056(4) 0.051(4) -0.003(3) 0.006(4) -0.001(4)
C7 0.095(5) 0.034(4) 0.085(5) -0.009(3) 0.021(4) -0.002(3)
C3 0.061(4) 0.050(4) 0.103(5) -0.003(4) 0.028(4) 0.006(3)
C16 0.112(6) 0.052(4) 0.064(4) -0.007(3) 0.008(4) 0.008(4)
C17 0.121(7) 0.044(4) 0.077(5) 0.001(4) -0.012(5) 0.011(4)
C2 0.060(4) 0.044(4) 0.139(7) -0.021(4) 0.028(5) 0.001(3)
C8 0.092(6) 0.055(4) 0.095(6) 0.012(4) -0.001(4) 0.006(4)
C14 0.125(6) 0.043(3) 0.052(4) 0.008(3) 0.016(4) 0.003(4)
C9 0.135(7) 0.052(4) 0.068(5) -0.004(3) -0.010(5) 0.015(4)
C13 0.242(11) 0.032(4) 0.070(5) -0.030(3) -0.060(6) 0.026(5)
C5 0.108(6) 0.048(4) 0.123(7) 0.020(4) 0.042(5) 0.003(4)
C6 0.128(7) 0.044(4) 0.079(5) 0.011(3) 0.031(4) 0.014(4)
C19 0.165(8) 0.054(4) 0.061(5) 0.005(3) 0.007(5) 0.030(5)
C20 0.110(7) 0.079(6) 0.137(8) 0.005(5) 0.002(6) 0.019(5)
C1 0.088(6) 0.064(5) 0.204(9) -0.029(5) -0.005(6) -0.007(4)
C18 0.148(8) 0.063(5) 0.072(5) -0.008(4) -0.026(5) 0.020(5)
C11 0.167(10) 0.058(5) 0.095(7) -0.027(5) -0.018(7) 0.031(5)
C10 0.136(8) 0.057(5) 0.136(8) 0.015(5) -0.020(6) 0.002(5)
C12 0.180(11) 0.125(9) 0.103(7) 0.024(7) 0.044(7) 0.074(8)

loop_
_atom_type_symbol
_atom_type_description
_atom_type_scat_dispersion_real
_atom_type_scat_dispersion_imag
_atom_type_scat_source
C C 0.0033 0.0016 'International Tables Vol C Tables 4.2.6.8 and 6.1.1.4'
H H 0.0000 0.0000 'International Tables Vol C Tables 4.2.6.8 and 6.1.1.4'
N N 0.0061 0.0033 'International Tables Vol C Tables 4.2.6.8 and 6.1.1.4'
O O 0.0106 0.0060 'International Tables Vol C Tables 4.2.6.8 and 6.1.1.4'
Cl Cl 0.1484 0.1585 'International Tables Vol C Tables 4.2.6.8 and 6.1.1.4'

loop_
_geom_angle_atom_site_label_1
_geom_angle_atom_site_label_2
_geom_angle_atom_site_label_3
_geom_angle
C2 O1 H1 109.5
C17 O3 C20 118.2(6)
C7 N1 C8 118.6(5)
C7 N1 C6 126.6(5)
C8 N1 C6 114.7(6)
C5 C4 C3 123.0(7)
C5 C4 H4 118.5
C3 C4 H4 118.5
C16 C15 C14 122.2(7)
C16 C15 H15 118.9
C14 C15 H15 118.9
O2 C7 N1 120.0(5)
O2 C7 C3 122.2(7)
N1 C7 C3 117.7(6)
C2 C3 C7 118.8(6)
C2 C3 C4 123.5(7)
C7 C3 C4 117.6(7)
C15 C16 C17 119.2(7)
C15 C16 H16 120.4
C17 C16 H16 120.4
O3 C17 C18 115.1(7)
O3 C17 C16 125.0(8)
C18 C17 C16 119.9(8)
O1 C2 C3 122.6(6)
O1 C2 C1 110.3(7)
C3 C2 C1 127.1(7)
C9 C8 N1 119.3(7)
C9 C8 C13 128.7(7)
N1 C8 C13 112.0(7)
C15 C14 C19 117.2(7)
C15 C14 C6 122.4(7)
C19 C14 C6 120.4(7)
C8 C9 C10 120.4(8)
C8 C9 Cl1 121.8(6)
C10 C9 Cl1 117.8(8)
C12 C13 C8 102.1(9)
C12 C13 H13 129.0
C8 C13 H13 129.0
C4 C5 C6 123.1(7)
C4 C5 H5 118.5
C6 C5 H5 118.5
C5 C6 N1 111.7(6)
C5 C6 C14 111.9(6)
N1 C6 C14 110.2(6)
C5 C6 H6 107.6
N1 C6 H6 107.6
C14 C6 H6 107.6
C18 C19 C14 121.5(7)
C18 C19 H19 119.3
C14 C19 H19 119.3
O3 C20 H20A 109.5
O3 C20 H20B 109.5
H20A C20 H20B 109.5
O3 C20 H20C 109.5
H20A C20 H20C 109.5
H20B C20 H20C 109.5
C2 C1 H1A 109.5
C2 C1 H1B 109.5
H1A C1 H1B 109.5
C2 C1 H1C 109.5
H1A C1 H1C 109.5
H1B C1 H1C 109.5
C19 C18 C17 120.1(8)
C19 C18 H18 120.0
C17 C18 H18 120.0
C10 C11 C12 122.5(9)
C10 C11 H11 118.8
C12 C11 H11 118.7
C11 C10 C9 114.9(9)
C11 C10 H10 122.5
C9 C10 H10 122.5
C11 C12 C13 130.8(9)
C11 C12 H12 114.6
C13 C12 H12 114.6

loop_
_geom_bond_atom_site_label_1
_geom_bond_atom_site_label_2
_geom_bond_distance
Cl1 C9 1.702(8)
O2 C7 1.237(7)
O1 C2 1.342(8)
O1 H1 0.8200
O3 C17 1.366(9)
O3 C20 1.412(10)
N1 C7 1.359(8)
N1 C8 1.433(8)
N1 C6 1.476(7)
C4 C5 1.311(9)
C4 C3 1.458(9)
C4 H4 0.9300
C15 C16 1.376(9)
C15 C14 1.382(9)
C15 H15 0.9300
C7 C3 1.440(8)
C3 C2 1.353(9)
C16 C17 1.390(9)
C16 H16 0.9300
C17 C18 1.377(10)
C2 C1 1.513(9)
C8 C9 1.373(10)
C8 C13 1.568(12)
C14 C19 1.399(10)
C14 C6 1.544(10)
C9 C10 1.444(10)
C13 C12 1.424(15)
C13 H13 0.9300
C5 C6 1.475(10)
C5 H5 0.9300
C6 H6 0.9800
C19 C18 1.369(10)
C19 H19 0.9300
C20 H20A 0.9600
C20 H20B 0.9600
C20 H20C 0.9600
C1 H1A 0.9600
C1 H1B 0.9600
C1 H1C 0.9600
C18 H18 0.9300
C11 C10 1.378(12)
C11 C12 1.412(13)
C11 H11 0.9300
C10 H10 0.9300
C12 H12 0.9300
